data_7238790
loop_
_publ_author_name
'Chen, Chung-Yu'
'Yang, Cheng-Hao'
'Hu, Wan-Ping'
'Kishore Vandavasi, Jaya'
'Chung, Mei-Ing'
'Wang, Jeh-Jeng'

_publ_section_title
;
 Synthesis of fused triazolo[4,5-d]quinoline/chromene/thiochromene
 derivatives via palladium catalysis mediated by tetrabutylammonium iodide
;
_journal_issue 8
_journal_name_full 'RSC Advances'
_journal_page_first 2710
_journal_paper_doi 10.1039/c2ra22799a
_journal_volume 3
_journal_year 2013
_chemical_absolute_configuration unk
_chemical_formula_moiety 'C15 H11 N3 S'
_chemical_formula_sum 'C15 H11 N3 S'
_chemical_formula_weight 265.33
_space_group_IT_number 19
_space_group_name_Hall 'P 2ac 2ab'
_space_group_name_H-M_alt 'P 21 21 21'
_symmetry_cell_setting orthorhombic
_symmetry_Int_Tables_number 19
_symmetry_space_group_name_H-M 'P 21 21 21'
_atom_sites_solution_hydrogens geom
_atom_sites_solution_primary direct
_atom_sites_solution_secondary difmap
_audit_creation_method SHELXL-97
_cell_angle_alpha 90.00
_cell_angle_beta 90.00
_cell_angle_gamma 90.00
_cell_formula_units_Z 4
_cell_length_a 5.9527(3)
_cell_length_b 10.0187(5)
_cell_length_c 20.8776(10)
_cell_measurement_reflns_used 2237
_cell_measurement_temperature 110(2)
_cell_measurement_theta_max 29.1187
_cell_measurement_theta_min 2.8123
_cell_volume 1245.10(11)
_computing_cell_refinement
;
CrysAlis RED, Oxford Diffraction Ltd.,
Version 1.171.32.29 (release 10-06-2008 CrysAlis171 .NET)
(compiled Jun 10 2008,16:49:55)
;
_computing_data_collection
;
CrysAlis CCD, Oxford Diffraction Ltd.,
Version 1.171.32.29 (release 10-06-2008 CrysAlis171 .NET)
(compiled Jun 10 2008,16:49:55)
;
_computing_data_reduction
;
CrysAlis RED, Oxford Diffraction Ltd.,
Version 1.171.32.29 (release 10-06-2008 CrysAlis171 .NET)
(compiled Jun 10 2008,16:49:55)
;
_computing_molecular_graphics 'Bruker SHELXTL'
_computing_publication_material 'Bruker SHELXTL'
_computing_structure_refinement 'SHELXL-97 (Sheldrick, 2008)'
_computing_structure_solution 'SHELXS-97 (Sheldrick, 2008)'
_diffrn_ambient_temperature 110(2)
_diffrn_measured_fraction_theta_full 0.999
_diffrn_measured_fraction_theta_max 0.901
_diffrn_measurement_device_type 'CCD detector'
_diffrn_measurement_method '\w scans'
_diffrn_radiation_monochromator graphite
_diffrn_radiation_probe x-ray
_diffrn_radiation_type MoK\a
_diffrn_radiation_wavelength 0.71073
_diffrn_reflns_av_R_equivalents 0.0282
_diffrn_reflns_av_sigmaI/netI 0.0442
_diffrn_reflns_limit_h_max 8
_diffrn_reflns_limit_h_min -5
_diffrn_reflns_limit_k_max 13
_diffrn_reflns_limit_k_min -13
_diffrn_reflns_limit_l_max 26
_diffrn_reflns_limit_l_min -26
_diffrn_reflns_number 6204
_diffrn_reflns_theta_full 26.00
_diffrn_reflns_theta_max 29.18
_diffrn_reflns_theta_min 2.82
_diffrn_source 'fine-focus sealed tube'
_exptl_absorpt_coefficient_mu 0.247
_exptl_absorpt_correction_T_max 1.00000
_exptl_absorpt_correction_T_min 0.98875
_exptl_absorpt_correction_type multi-scan
_exptl_absorpt_process_details
;
CrysAlisPro, Agilent Technologies,
Version 1.171.35.19 (release 27-10-2011 CrysAlis171 .NET)
(compiled Oct 27 2011,15:02:11)
Empirical absorption correction using spherical harmonics,
implemented in SCALE3 ABSPACK scaling algorithm.
;
_exptl_crystal_colour yellow
_exptl_crystal_density_diffrn 1.415
_exptl_crystal_density_method 'not measured'
_exptl_crystal_description parallelepiped
_exptl_crystal_F_000 552
_exptl_crystal_size_max 0.60
_exptl_crystal_size_mid 0.52
_exptl_crystal_size_min 0.36
_refine_diff_density_max 0.306
_refine_diff_density_min -0.242
_refine_diff_density_rms 0.049
_refine_ls_abs_structure_details 'Flack H D (1983), Acta Cryst. A39, 876-881'
_refine_ls_abs_structure_Flack 0.09(8)
_refine_ls_extinction_method none
_refine_ls_goodness_of_fit_ref 1.033
_refine_ls_hydrogen_treatment constr
_refine_ls_matrix_type full
_refine_ls_number_parameters 172
_refine_ls_number_reflns 2869
_refine_ls_number_restraints 0
_refine_ls_restrained_S_all 1.033
_refine_ls_R_factor_all 0.0412
_refine_ls_R_factor_gt 0.0352
_refine_ls_shift/su_max 0.001
_refine_ls_shift/su_mean 0.000
_refine_ls_structure_factor_coef Fsqd
_refine_ls_weighting_details 'calc w=1/[\s^2^(Fo^2^)+(0.0384P)^2^+0.1825P] where P=(Fo^2^+2Fc^2^)/3'
_refine_ls_weighting_scheme calc
_refine_ls_wR_factor_gt 0.0794
_refine_ls_wR_factor_ref 0.0834
_reflns_number_gt 2614
_reflns_number_total 2869
_reflns_threshold_expression >2sigma(I)
_cod_data_source_file c2ra22799a.txt
_cod_data_source_block phphs
_cod_database_code 7238790

loop_
_symmetry_equiv_pos_as_xyz
'x, y, z'
'-x+1/2, -y, z+1/2'
'-x, y+1/2, -z+1/2'
'x+1/2, -y+1/2, -z'

loop_
_atom_site_label
_atom_site_type_symbol
_atom_site_fract_x
_atom_site_fract_y
_atom_site_fract_z
_atom_site_U_iso_or_equiv
_atom_site_adp_type
_atom_site_occupancy
_atom_site_symmetry_multiplicity
_atom_site_calc_flag
_atom_site_refinement_flags
S S 0.25058(8) 0.56286(5) 0.99533(2) 0.02076(12) Uani 1 1 d .
N1 N -0.1680(3) 0.52717(15) 1.16283(7) 0.0177(3) Uani 1 1 d .
N2 N -0.3261(3) 0.62137(17) 1.14981(8) 0.0228(4) Uani 1 1 d .
N3 N -0.3028(3) 0.65516(16) 1.08933(8) 0.0224(4) Uani 1 1 d .
C1 C 0.2844(3) 0.42677(17) 1.04879(8) 0.0168(4) Uani 1 1 d .
C2 C 0.4682(3) 0.34323(19) 1.03973(9) 0.0202(4) Uani 1 1 d .
H2B H 0.5656 0.3574 1.0043 0.024 Uiso 1 1 calc R
C3 C 0.5105(3) 0.23939(19) 1.08200(9) 0.0224(4) Uani 1 1 d .
H3B H 0.6405 0.1855 1.0767 0.027 Uiso 1 1 calc R
C4 C 0.3626(3) 0.21432(19) 1.13204(9) 0.0202(4) Uani 1 1 d .
H4A H 0.3885 0.1410 1.1599 0.024 Uiso 1 1 calc R
C5 C 0.1782(3) 0.29565(19) 1.14144(9) 0.0192(4) Uani 1 1 d .
H5A H 0.0762 0.2767 1.1753 0.023 Uiso 1 1 calc R
C6 C 0.1400(3) 0.40595(17) 1.10147(8) 0.0156(4) Uani 1 1 d .
C7 C -0.0434(3) 0.50031(18) 1.10973(8) 0.0168(4) Uani 1 1 d .
C8 C -0.1320(3) 0.58276(19) 1.06364(8) 0.0184(4) Uani 1 1 d .
C9 C -0.0519(3) 0.58750(18) 0.99603(9) 0.0206(4) Uani 1 1 d .
H9A H -0.0896 0.6749 0.9767 0.025 Uiso 1 1 calc R
H9B H -0.1263 0.5167 0.9706 0.025 Uiso 1 1 calc R
C10 C -0.1432(3) 0.47880(18) 1.22706(8) 0.0167(4) Uani 1 1 d .
C11 C 0.0553(3) 0.5065(2) 1.25987(9) 0.0196(4) Uani 1 1 d .
H11A H 0.1693 0.5596 1.2408 0.024 Uiso 1 1 calc R
C12 C 0.0828(3) 0.4549(2) 1.32097(9) 0.0231(4) Uani 1 1 d .
H12A H 0.2171 0.4725 1.3440 0.028 Uiso 1 1 calc R
C13 C -0.0839(3) 0.3779(2) 1.34859(9) 0.0227(4) Uani 1 1 d .
H13A H -0.0630 0.3424 1.3904 0.027 Uiso 1 1 calc R
C14 C -0.2803(3) 0.3523(2) 1.31576(9) 0.0234(4) Uani 1 1 d .
H14A H -0.3950 0.3003 1.3352 0.028 Uiso 1 1 calc R
C15 C -0.3109(3) 0.40270(19) 1.25418(9) 0.0211(4) Uani 1 1 d .
H15A H -0.4454 0.3848 1.2312 0.025 Uiso 1 1 calc R

loop_
_atom_site_aniso_label
_atom_site_aniso_U_11
_atom_site_aniso_U_22
_atom_site_aniso_U_33
_atom_site_aniso_U_23
_atom_site_aniso_U_13
_atom_site_aniso_U_12
S 0.0248(2) 0.0189(2) 0.0185(2) 0.00457(18) 0.0006(2) -0.0043(2)
N1 0.0184(7) 0.0171(8) 0.0177(7) 0.0004(6) 0.0002(6) 0.0040(7)
N2 0.0214(8) 0.0243(9) 0.0226(8) -0.0003(7) -0.0027(7) 0.0052(8)
N3 0.0233(8) 0.0197(8) 0.0242(8) 0.0006(7) -0.0050(7) 0.0024(7)
C1 0.0211(9) 0.0142(8) 0.0153(8) -0.0012(7) -0.0017(7) -0.0049(8)
C2 0.0204(9) 0.0200(9) 0.0201(10) -0.0044(8) 0.0038(7) -0.0037(8)
C3 0.0226(9) 0.0199(10) 0.0248(10) -0.0056(8) 0.0008(8) 0.0018(9)
C4 0.0274(10) 0.0145(9) 0.0186(9) 0.0001(8) -0.0015(8) 0.0035(8)
C5 0.0238(9) 0.0166(9) 0.0173(9) 0.0004(7) 0.0021(7) -0.0009(8)
C6 0.0181(8) 0.0139(9) 0.0146(8) -0.0026(7) -0.0017(7) -0.0021(7)
C7 0.0198(9) 0.0159(8) 0.0147(8) -0.0021(7) -0.0015(7) -0.0036(8)
C8 0.0203(8) 0.0158(9) 0.0189(9) 0.0009(7) -0.0037(7) -0.0021(8)
C9 0.0250(9) 0.0174(9) 0.0194(9) 0.0008(8) -0.0051(8) -0.0011(8)
C10 0.0191(9) 0.0167(9) 0.0145(8) -0.0026(7) 0.0001(7) 0.0042(8)
C11 0.0166(9) 0.0229(10) 0.0194(9) -0.0006(8) 0.0017(7) -0.0004(8)
C12 0.0192(9) 0.0291(11) 0.0210(9) -0.0013(9) -0.0017(7) 0.0013(9)
C13 0.0275(10) 0.0222(10) 0.0183(9) 0.0010(8) 0.0020(8) 0.0038(9)
C14 0.0242(10) 0.0205(9) 0.0253(10) 0.0007(8) 0.0080(8) -0.0043(9)
C15 0.0167(8) 0.0234(10) 0.0232(9) -0.0044(8) -0.0002(7) -0.0012(8)

loop_
_atom_type_symbol
_atom_type_description
_atom_type_scat_dispersion_real
_atom_type_scat_dispersion_imag
_atom_type_scat_source
C C 0.0033 0.0016 'International Tables Vol C Tables 4.2.6.8 and 6.1.1.4'
H H 0.0000 0.0000 'International Tables Vol C Tables 4.2.6.8 and 6.1.1.4'
N N 0.0061 0.0033 'International Tables Vol C Tables 4.2.6.8 and 6.1.1.4'
S S 0.1246 0.1234 'International Tables Vol C Tables 4.2.6.8 and 6.1.1.4'

loop_
_geom_angle_atom_site_label_1
_geom_angle_atom_site_label_2
_geom_angle_atom_site_label_3
_geom_angle
C1 S C9 102.24(8)
N2 N1 C7 110.58(14)
N2 N1 C10 119.52(14)
C7 N1 C10 129.73(15)
N3 N2 N1 107.32(15)
N2 N3 C8 108.69(15)
C2 C1 C6 119.76(17)
C2 C1 S 117.81(13)
C6 C1 S 122.33(13)
C1 C2 C3 120.50(17)
C1 C2 H2B 119.7
C3 C2 H2B 119.7
C2 C3 C4 119.95(18)
C2 C3 H3B 120.0
C4 C3 H3B 120.0
C5 C4 C3 120.26(17)
C5 C4 H4A 119.9
C3 C4 H4A 119.9
C4 C5 C6 120.58(17)
C4 C5 H5A 119.7
C6 C5 H5A 119.7
C5 C6 C1 118.76(16)
C5 C6 C7 124.25(16)
C1 C6 C7 116.97(15)
N1 C7 C8 104.04(16)
N1 C7 C6 129.37(16)
C8 C7 C6 126.59(16)
N3 C8 C7 109.38(16)
N3 C8 C9 126.58(16)
C7 C8 C9 124.03(17)
C8 C9 S 108.67(12)
C8 C9 H9A 110.0
S C9 H9A 110.0
C8 C9 H9B 110.0
S C9 H9B 110.0
H9A C9 H9B 108.3
C15 C10 C11 121.51(17)
C15 C10 N1 119.79(16)
C11 C10 N1 118.67(17)
C12 C11 C10 118.54(18)
C12 C11 H11A 120.7
C10 C11 H11A 120.7
C13 C12 C11 120.50(18)
C13 C12 H12A 119.8
C11 C12 H12A 119.8
C14 C13 C12 120.31(18)
C14 C13 H13A 119.8
C12 C13 H13A 119.8
C13 C14 C15 120.13(18)
C13 C14 H14A 119.9
C15 C14 H14A 119.9
C10 C15 C14 119.01(17)
C10 C15 H15A 120.5
C14 C15 H15A 120.5

loop_
_geom_bond_atom_site_label_1
_geom_bond_atom_site_label_2
_geom_bond_distance
S C1 1.7735(18)
S C9 1.8176(19)
N1 N2 1.360(2)
N1 C7 1.360(2)
N1 C10 1.433(2)
N2 N3 1.315(2)
N3 C8 1.359(2)
C1 C2 1.390(3)
C1 C6 1.411(2)
C2 C3 1.387(3)
C2 H2B 0.9500
C3 C4 1.389(3)
C3 H3B 0.9500
C4 C5 1.381(3)
C4 H4A 0.9500
C5 C6 1.403(2)
C5 H5A 0.9500
C6 C7 1.454(2)
C7 C8 1.374(3)
C8 C9 1.491(3)
C9 H9A 0.9900
C9 H9B 0.9900
C10 C15 1.378(3)
C10 C11 1.394(3)
C11 C12 1.386(3)
C11 H11A 0.9500
C12 C13 1.382(3)
C12 H12A 0.9500
C13 C14 1.380(3)
C13 H13A 0.9500
C14 C15 1.393(3)
C14 H14A 0.9500
C15 H15A 0.9500
